data_7234490
loop_
_publ_author_name
'Norbani Abdullah'
'Rauzah Hashim'
'Lailatun Nazirah Ozair'
'Yasameen Al-Hakem'
'Habibah Samsudin'
'Anita Marlina'
'Malinda Salim'
'Suhana Mohd. Said'
'Balamurugan Subramanian'
'Abdul Rahman Nordin'

_publ_section_title
;
 Structural, mesomorphic, photoluminescence and thermoelectric studies of
 mononuclear and polymeric complexes of copper(ii) with 2-hexyldecanoato
 and 4,4'-bipyridine ligands
;
_journal_name_full 'Journal of Materials Chemistry C'
_journal_page_first 11036
_journal_page_last 11045
_journal_paper_doi 10.1039/C5TC02273H
_journal_volume 3
_journal_year 2015
_chemical_formula_sum 'C41 H69 Cu0.5 N2 O4'
_chemical_formula_weight 685.75
_space_group_crystal_system monoclinic
_space_group_IT_number 14
_space_group_name_Hall '-P 2yn'
_space_group_name_H-M_alt 'P 1 21/n 1'
_atom_sites_solution_hydrogens geom
_cell_angle_alpha 90
_cell_angle_beta 93.892(5)
_cell_angle_gamma 90
_cell_formula_units_Z 4
_cell_length_a 11.8993(8)
_cell_length_b 8.4256(3)
_cell_length_c 42.389(2)
_cell_measurement_temperature 293(2)
_cell_volume 4240.1(4)
_computing_structure_refinement 'SHELXL-2013 (Sheldrick, 2013)'
_diffrn_ambient_temperature 293(2)
_diffrn_measured_fraction_theta_full 0.999
_diffrn_measured_fraction_theta_max 0.999
_diffrn_radiation_type MoK\a
_diffrn_radiation_wavelength 0.71073
_diffrn_reflns_av_R_equivalents 0.0751
_diffrn_reflns_av_unetI/netI 0.0752
_diffrn_reflns_Laue_measured_fraction_full 0.999
_diffrn_reflns_Laue_measured_fraction_max 0.999
_diffrn_reflns_limit_h_max 14
_diffrn_reflns_limit_h_min -14
_diffrn_reflns_limit_k_max 10
_diffrn_reflns_limit_k_min -10
_diffrn_reflns_limit_l_max 41
_diffrn_reflns_limit_l_min -52
_diffrn_reflns_number 26693
_diffrn_reflns_point_group_measured_fraction_full 0.999
_diffrn_reflns_point_group_measured_fraction_max 0.999
_diffrn_reflns_theta_full 25.242
_diffrn_reflns_theta_max 26.000
_diffrn_reflns_theta_min 2.890
_exptl_absorpt_coefficient_mu 0.309
_exptl_crystal_colour purple
_exptl_crystal_density_diffrn 1.074
_exptl_crystal_description prism
_exptl_crystal_F_000 1502
_refine_diff_density_max 0.802
_refine_diff_density_min -0.541
_refine_diff_density_rms 0.094
_refine_ls_extinction_coef 0.0008(5)
_refine_ls_extinction_expression Fc^*^=kFc[1+0.001xFc^2^\l^3^/sin(2\q)]^-1/4^
_refine_ls_extinction_method SHELXL
_refine_ls_goodness_of_fit_ref 1.133
_refine_ls_hydrogen_treatment mixed
_refine_ls_matrix_type full
_refine_ls_number_parameters 433
_refine_ls_number_reflns 8325
_refine_ls_number_restraints 66
_refine_ls_restrained_S_all 1.138
_refine_ls_R_factor_all 0.1905
_refine_ls_R_factor_gt 0.1580
_refine_ls_shift/su_max 0.000
_refine_ls_shift/su_mean 0.000
_refine_ls_structure_factor_coef Fsqd
_refine_ls_weighting_details 'w=1/[\s^2^(Fo^2^)+(0.1018P)^2^+27.4719P] where P=(Fo^2^+2Fc^2^)/3'
_refine_ls_weighting_scheme calc
_refine_ls_wR_factor_gt 0.3499
_refine_ls_wR_factor_ref 0.3717
_reflns_Friedel_coverage 0.000
_reflns_Friedel_fraction_full .
_reflns_Friedel_fraction_max .
_reflns_number_gt 6099
_reflns_number_total 8325
_reflns_threshold_expression 'I > 2\s(I)'
_cod_data_source_file J-Mater-Chem-C-2015-3-11036.cif
_cod_data_source_block 5512
_cod_original_cell_volume 4240.0(4)
_cod_original_sg_symbol_H-M 'P 21/n'
_cod_original_formula_sum 'C41 H69 Cu0.50 N2 O4'
_cod_database_code 7234490
_shelx_space_group_comment
;
The symmetry employed for this shelxl refinement is uniquely defined
by the following loop, which should always be used as a source of
symmetry information in preference to the above space-group names.
They are only intended as comments.
;
_shelxl_version_number 2013-4

loop_
_space_group_symop_operation_xyz
'x, y, z'
'-x+1/2, y+1/2, -z+1/2'
'-x, -y, -z'
'x-1/2, -y-1/2, z-1/2'

loop_
_atom_site_label
_atom_site_type_symbol
_atom_site_fract_x
_atom_site_fract_y
_atom_site_fract_z
_atom_site_U_iso_or_equiv
_atom_site_adp_type
_atom_site_occupancy
_atom_site_site_symmetry_order
_atom_site_calc_flag
_atom_site_refinement_flags_posn
_atom_site_refinement_flags_adp
_atom_site_refinement_flags_occupancy
_atom_site_disorder_assembly
_atom_site_disorder_group
C1 C 0.9555(7) 0.1308(8) 0.43733(18) 0.051(2) Uani 1 1 d . . . . .
H1A H 0.9721 0.0272 0.4317 0.061 Uiso 1 1 calc R U . . .
C2 C 0.9273(8) 0.2396(8) 0.41360(19) 0.059(2) Uani 1 1 d . . . . .
H2A H 0.9252 0.2088 0.3925 0.070 Uiso 1 1 calc R U . . .
C3 C 0.9022(6) 0.3943(8) 0.42146(16) 0.0386(15) Uani 1 1 d . . . . .
C4 C 0.9061(5) 0.4312(7) 0.45309(16) 0.0367(15) Uani 1 1 d . . . . .
H4A H 0.8893 0.5333 0.4597 0.044 Uiso 1 1 calc R U . . .
C5 C 0.9353(5) 0.3143(7) 0.47502(16) 0.0349(14) Uani 1 1 d . . . . .
H5A H 0.9378 0.3408 0.4963 0.042 Uiso 1 1 calc R U . . .
C6 C 0.8696(7) 0.5187(7) 0.39661(17) 0.0477(18) Uani 1 1 d . . . . .
C7 C 0.8266(9) 0.4682(8) 0.3670(2) 0.073(3) Uani 1 1 d . . . . .
H7A H 0.8193 0.3609 0.3622 0.088 Uiso 1 1 calc R U . . .
C8 C 0.7952(9) 0.5835(11) 0.3449(2) 0.070(2) Uani 1 1 d . U . . .
H8A H 0.7646 0.5510 0.3252 0.084 Uiso 1 1 calc R U . . .
C9 C 0.8460(10) 0.7835(9) 0.3791(2) 0.076(3) Uani 1 1 d . . . . .
H9A H 0.8515 0.8915 0.3836 0.091 Uiso 1 1 calc R U . . .
C10 C 0.8794(8) 0.6761(8) 0.40296(18) 0.056(2) Uani 1 1 d . . . . .
H10A H 0.9077 0.7114 0.4227 0.068 Uiso 1 1 calc R U . . .
C11 C 1.1953(6) 0.1202(9) 0.5082(2) 0.0473(18) Uani 1 1 d . . . . .
C12 C 1.3198(7) 0.1645(12) 0.5080(3) 0.083(4) Uani 1 1 d . . . . .
H12A H 1.3422 0.1067 0.4894 0.099 Uiso 1 1 calc R U . . .
C13 C 1.3841(6) 0.0802(11) 0.5336(2) 0.058(2) Uani 1 1 d . . . . .
H13A H 1.4630 0.0961 0.5300 0.070 Uiso 1 1 calc R U . . .
H13B H 1.3707 0.1368 0.5529 0.070 Uiso 1 1 calc R U . . .
C14 C 1.3720(9) -0.0854(13) 0.5406(3) 0.099(4) Uani 1 1 d . . . . .
H14A H 1.3878 -0.1424 0.5216 0.118 Uiso 1 1 calc R U . . .
H14B H 1.2928 -0.1021 0.5436 0.118 Uiso 1 1 calc R U . . .
C15 C 1.4338(7) -0.1664(11) 0.5665(2) 0.063(2) Uani 1 1 d . . . . .
H15A H 1.5133 -0.1495 0.5639 0.075 Uiso 1 1 calc R U . . .
H15B H 1.4168 -0.1126 0.5858 0.075 Uiso 1 1 calc R U . . .
C16 C 1.4188(8) -0.3342(13) 0.5717(3) 0.086(3) Uani 1 1 d . . . . .
H16A H 1.4387 -0.3873 0.5526 0.103 Uiso 1 1 calc R U . . .
H16B H 1.3387 -0.3509 0.5732 0.103 Uiso 1 1 calc R U . . .
C17 C 1.4750(8) -0.4201(11) 0.5978(2) 0.069(3) Uani 1 1 d . . . . .
H17A H 1.4589 -0.3638 0.6170 0.083 Uiso 1 1 calc R U . . .
H17B H 1.5553 -0.4098 0.5957 0.083 Uiso 1 1 calc R U . . .
C18 C 1.4535(10) -0.5865(12) 0.6035(3) 0.082(3) Uani 1 1 d . . . . .
H18A H 1.4687 -0.6431 0.5843 0.098 Uiso 1 1 calc R U . . .
H18B H 1.3735 -0.5971 0.6061 0.098 Uiso 1 1 calc R U . . .
C19 C 1.5127(10) -0.6717(13) 0.6300(3) 0.094(4) Uani 1 1 d . . . . .
H19A H 1.4957 -0.6181 0.6493 0.113 Uiso 1 1 calc R U . . .
H19B H 1.5929 -0.6595 0.6279 0.113 Uiso 1 1 calc R U . . .
C20 C 1.4905(12) -0.8429(13) 0.6343(3) 0.106(4) Uani 1 1 d . . . . .
H20A H 1.5346 -0.8811 0.6525 0.159 Uiso 1 1 calc R U . . .
H20B H 1.5104 -0.9001 0.6159 0.159 Uiso 1 1 calc R U . . .
H20C H 1.4119 -0.8584 0.6372 0.159 Uiso 1 1 calc R U . . .
C21 C 1.3404(7) 0.3223(12) 0.4994(3) 0.077(3) Uani 1 1 d . . . . .
H21A H 1.4191 0.3272 0.4948 0.092 Uiso 1 1 calc R U . . .
H21B H 1.3332 0.3858 0.5182 0.092 Uiso 1 1 calc R U . . .
C22 C 1.2775(8) 0.4065(12) 0.4736(3) 0.077(3) Uani 1 1 d . . . . .
H22A H 1.2815 0.3406 0.4549 0.093 Uiso 1 1 calc R U . . .
H22B H 1.1993 0.4065 0.4787 0.093 Uiso 1 1 calc R U . . .
C23 C 1.3020(9) 0.5634(13) 0.4641(3) 0.087(4) Uani 1 1 d . . . . .
H23A H 1.3799 0.5641 0.4587 0.105 Uiso 1 1 calc R U . . .
H23B H 1.2982 0.6302 0.4826 0.105 Uiso 1 1 calc R U . . .
C24 C 1.2364(9) 0.6414(13) 0.4384(3) 0.081(3) Uani 1 1 d . . . . .
H24A H 1.1587 0.6411 0.4440 0.097 Uiso 1 1 calc R U . . .
H24B H 1.2397 0.5738 0.4200 0.097 Uiso 1 1 calc R U . . .
C25 C 1.2610(12) 0.8021(15) 0.4283(3) 0.113(5) Uani 1 1 d . . . . .
H25A H 1.2537 0.8708 0.4464 0.136 Uiso 1 1 calc R U . . .
H25B H 1.3397 0.8041 0.4237 0.136 Uiso 1 1 calc R U . . .
C26 C 1.1991(11) 0.8752(16) 0.4021(4) 0.122(5) Uani 1 1 d . . . . .
H26A H 1.2276 0.9802 0.3990 0.183 Uiso 1 1 calc R U . . .
H26B H 1.1209 0.8811 0.4062 0.183 Uiso 1 1 calc R U . . .
H26C H 1.2072 0.8132 0.3834 0.183 Uiso 1 1 calc R U . . .
C27 C 0.7487(11) 0.0845(16) 0.3147(3) 0.098(4) Uani 1 1 d . U . . .
C28 C 0.6962(13) 0.1993(17) 0.2874(4) 0.109(4) Uani 1 1 d . U . . .
H28A H 0.7143 0.3032 0.2968 0.131 Uiso 1 1 calc R U . . .
C29 C 0.7694(19) 0.194(3) 0.2649(5) 0.169(8) Uani 1 1 d . U . . .
H29A H 0.7458 0.2838 0.2517 0.203 Uiso 1 1 calc R U . . .
H29B H 0.7441 0.1016 0.2528 0.203 Uiso 1 1 calc R U . . .
C30 C 0.8825(18) 0.1913(15) 0.2618(4) 0.145(7) Uani 1 1 d . . . . .
H30A H 0.9016 0.0940 0.2732 0.174 Uiso 1 1 calc R U . . .
H30B H 0.9059 0.2747 0.2766 0.174 Uiso 1 1 calc R U . . .
C31 C 0.969(2) 0.197(4) 0.2424(7) 0.209(12) Uani 1 1 d . U . . .
H31A H 0.9475 0.1078 0.2288 0.250 Uiso 1 1 calc R U . . .
H31B H 0.9450 0.2889 0.2299 0.250 Uiso 1 1 calc R U . . .
C32 C 1.077(2) 0.2011(18) 0.2372(5) 0.174(9) Uani 1 1 d . . . . .
H32A H 1.1007 0.1033 0.2478 0.209 Uiso 1 1 calc R U . . .
H32B H 1.1011 0.2833 0.2523 0.209 Uiso 1 1 calc R U . . .
C33 C 1.165(2) 0.215(3) 0.2167(6) 0.196(10) Uani 1 1 d . U . . .
H33A H 1.1425 0.1296 0.2021 0.236 Uiso 1 1 calc R U . . .
H33B H 1.1396 0.3101 0.2055 0.236 Uiso 1 1 calc R U . . .
C34 C 1.2760(18) 0.222(3) 0.2117(5) 0.173(8) Uani 1 1 d . U . . .
H34A H 1.2954 0.1241 0.2230 0.207 Uiso 1 1 calc R U . . .
H34B H 1.2934 0.3032 0.2274 0.207 Uiso 1 1 calc R U . . .
C35 C 1.404(2) 0.237(3) 0.1940(6) 0.224(11) Uani 1 1 d . U . . .
H35A H 1.4649 0.2086 0.2091 0.336 Uiso 1 1 calc R U . . .
H35B H 1.4146 0.3444 0.1871 0.336 Uiso 1 1 calc R U . . .
H35C H 1.4039 0.1671 0.1761 0.336 Uiso 1 1 calc R U . . .
C36 C 0.5867(15) 0.204(2) 0.2862(4) 0.139(6) Uani 1 1 d . U . . .
H36A H 0.5636 0.1045 0.2762 0.167 Uiso 1 1 calc R U . . .
H36B H 0.5669 0.2855 0.2706 0.167 Uiso 1 1 calc R U . . .
C37 C 0.5115(15) 0.226(2) 0.3091(4) 0.125(5) Uani 1 1 d . U . . .
H37A H 0.5324 0.1458 0.3249 0.150 Uiso 1 1 calc R U . . .
H37B H 0.5334 0.3265 0.3187 0.6(3) Uiso 1 1 calc R . . . .
C38 C 0.401(2) 0.228(3) 0.3079(5) 0.170(8) Uani 1 1 d . U . . .
H38A H 0.3815 0.1280 0.2975 0.203 Uiso 1 1 calc R U . . .
H38B H 0.3826 0.3084 0.2920 0.203 Uiso 1 1 calc R U . . .
C39 C 0.3170(19) 0.245(2) 0.3278(5) 0.158(8) Uani 1 1 d . . . . .
H39A H 0.3429 0.3374 0.3400 0.190 Uiso 1 1 calc R U . . .
H39B H 0.3311 0.1564 0.3420 0.190 Uiso 1 1 calc R U . . .
C40 C 0.200(2) 0.262(3) 0.3282(6) 0.197(10) Uani 1 1 d . . . . .
H40A H 0.1714 0.1638 0.3186 0.236 Uiso 1 1 calc R U . . .
H40B H 0.1820 0.3436 0.3126 0.236 Uiso 1 1 calc R U . . .
C41 C 0.125(2) 0.292(3) 0.3520(6) 0.222(13) Uani 1 1 d . . . . .
H41A H 0.0486 0.2896 0.3429 0.333 Uiso 1 1 calc R U . . .
H41B H 0.1404 0.3951 0.3611 0.333 Uiso 1 1 calc R U . . .
H41C H 0.1342 0.2129 0.3682 0.333 Uiso 1 1 calc R U . . .
N1 N 0.9598(4) 0.1678(6) 0.46738(12) 0.0312(11) Uani 1 1 d . . . . .
N2 N 0.8064(9) 0.7394(8) 0.35031(17) 0.089(3) Uani 1 1 d . . . . .
O1 O 1.1582(4) 0.0154(6) 0.48973(12) 0.0473(12) Uani 1 1 d . . . . .
O2 O 1.1322(5) 0.1891(5) 0.52697(12) 0.0490(13) Uani 1 1 d . . . . .
O3 O 0.7433(13) -0.0661(7) 0.30556(17) 0.171(6) Uani 1 1 d . . . . .
H2B H 0.7476 -0.1240 0.3211 0.205 Uiso 1 1 calc R U . . .
O4 O 0.8010(13) 0.1238(8) 0.33959(19) 0.191(7) Uani 1 1 d . . . . .
Cu1 Cu 1.0000 0.0000 0.5000 0.0389(4) Uani 1 2 d S . P . .

loop_
_atom_site_aniso_label
_atom_site_aniso_U_11
_atom_site_aniso_U_22
_atom_site_aniso_U_33
_atom_site_aniso_U_23
_atom_site_aniso_U_13
_atom_site_aniso_U_12
C1 0.080(6) 0.024(3) 0.049(4) -0.003(3) -0.003(4) 0.024(3)
C2 0.107(7) 0.025(3) 0.041(4) 0.001(3) -0.013(4) 0.016(4)
C3 0.044(4) 0.027(3) 0.043(4) 0.003(3) -0.007(3) 0.008(3)
C4 0.041(4) 0.021(3) 0.045(4) -0.003(3) -0.011(3) 0.011(3)
C5 0.037(3) 0.028(3) 0.039(3) -0.001(3) -0.005(3) 0.003(3)
C6 0.078(5) 0.016(3) 0.047(4) 0.002(3) -0.014(3) 0.001(3)
C7 0.141(9) 0.018(4) 0.055(5) 0.001(3) -0.038(5) 0.005(4)
C8 0.093(5) 0.056(4) 0.058(4) 0.000(3) -0.019(4) 0.000(4)
C9 0.148(10) 0.023(4) 0.051(5) -0.001(3) -0.040(5) 0.001(5)
C10 0.093(6) 0.030(4) 0.043(4) 0.007(3) -0.020(4) 0.002(4)
C11 0.045(4) 0.036(4) 0.060(5) 0.018(4) -0.009(4) 0.009(3)
C12 0.046(5) 0.069(6) 0.126(9) 0.051(6) -0.041(5) -0.017(4)
C13 0.030(4) 0.071(6) 0.073(6) 0.028(5) -0.005(4) 0.005(4)
C14 0.078(7) 0.080(7) 0.131(10) 0.049(7) -0.043(7) -0.001(6)
C15 0.053(5) 0.066(6) 0.067(5) 0.015(5) -0.008(4) 0.010(4)
C16 0.062(6) 0.083(7) 0.110(8) 0.044(6) -0.030(6) -0.002(5)
C17 0.061(6) 0.067(6) 0.078(6) 0.023(5) -0.007(5) 0.010(5)
C18 0.092(8) 0.072(6) 0.076(7) 0.024(5) -0.028(6) 0.000(6)
C19 0.100(8) 0.069(7) 0.112(9) 0.032(6) -0.003(7) 0.022(6)
C20 0.168(13) 0.066(7) 0.078(7) 0.012(6) -0.035(8) 0.007(8)
C21 0.036(4) 0.083(7) 0.110(8) 0.041(6) 0.005(5) 0.005(4)
C22 0.048(5) 0.076(6) 0.105(8) 0.035(6) -0.023(5) -0.008(5)
C23 0.065(6) 0.088(7) 0.110(9) 0.048(7) 0.021(6) 0.011(5)
C24 0.071(6) 0.078(7) 0.093(8) 0.033(6) 0.007(6) 0.008(5)
C25 0.123(11) 0.090(9) 0.130(11) 0.055(8) 0.037(9) 0.025(8)
C26 0.122(11) 0.093(9) 0.153(13) 0.047(9) 0.017(9) 0.054(8)
C27 0.112(5) 0.087(5) 0.094(5) 0.009(4) -0.003(4) 0.005(4)
C28 0.117(6) 0.095(5) 0.116(6) 0.010(4) 0.012(4) 0.006(4)
C29 0.173(9) 0.163(9) 0.170(9) 0.009(5) 0.012(5) 0.002(5)
C30 0.206(19) 0.055(7) 0.173(16) 0.048(9) 0.004(15) 0.027(10)
C31 0.210(13) 0.205(13) 0.211(13) 0.004(5) 0.015(5) 0.002(5)
C32 0.27(3) 0.063(9) 0.187(19) 0.033(10) 0.02(2) 0.044(13)
C33 0.199(11) 0.193(11) 0.198(11) 0.003(5) 0.018(5) 0.001(5)
C34 0.173(9) 0.166(9) 0.178(9) -0.002(5) 0.006(5) 0.004(5)
C35 0.255(14) 0.210(13) 0.208(13) 0.002(9) 0.022(9) -0.008(9)
C36 0.143(7) 0.136(7) 0.139(7) 0.011(5) 0.008(5) 0.003(5)
C37 0.130(6) 0.118(6) 0.128(6) 0.008(5) 0.007(5) 0.005(5)
C38 0.171(9) 0.166(9) 0.171(9) 0.009(5) 0.010(5) 0.000(5)
C39 0.177(18) 0.120(13) 0.176(19) 0.054(12) -0.001(16) 0.060(14)
C40 0.23(3) 0.16(2) 0.19(3) 0.062(19) -0.03(2) 0.04(2)
C41 0.30(3) 0.21(3) 0.16(2) 0.09(2) 0.05(2) 0.10(2)
N1 0.020(2) 0.032(3) 0.041(3) -0.008(2) 0.000(2) 0.006(2)
N2 0.188(10) 0.025(3) 0.048(4) 0.005(3) -0.042(5) 0.004(4)
O1 0.044(3) 0.038(3) 0.059(3) 0.011(3) -0.008(2) 0.019(2)
O2 0.067(4) 0.028(2) 0.048(3) 0.007(2) -0.022(3) -0.001(2)
O3 0.409(17) 0.025(3) 0.059(5) -0.004(3) -0.113(7) 0.009(6)
O4 0.448(19) 0.028(3) 0.076(5) -0.005(3) -0.124(8) -0.003(6)
Cu1 0.0504(7) 0.0230(5) 0.0418(7) 0.0030(5) -0.0082(5) 0.0118(5)

loop_
_atom_type_symbol
_atom_type_description
_atom_type_scat_dispersion_real
_atom_type_scat_dispersion_imag
_atom_type_scat_source
C C 0.0033 0.0016 'International Tables Vol C Tables 4.2.6.8 and 6.1.1.4'
H H 0.0000 0.0000 'International Tables Vol C Tables 4.2.6.8 and 6.1.1.4'
N N 0.0061 0.0033 'International Tables Vol C Tables 4.2.6.8 and 6.1.1.4'
O O 0.0106 0.0060 'International Tables Vol C Tables 4.2.6.8 and 6.1.1.4'
Cu Cu 0.3201 1.2651 'International Tables Vol C Tables 4.2.6.8 and 6.1.1.4'

loop_
_geom_angle_atom_site_label_1
_geom_angle_atom_site_label_2
_geom_angle_atom_site_label_3
_geom_angle
_geom_angle_site_symmetry_1
_geom_angle_site_symmetry_3
N1 C1 C2 122.7(6) . .
N1 C1 H1A 118.6 . .
C2 C1 H1A 118.6 . .
C3 C2 C1 119.6(7) . .
C3 C2 H2A 120.2 . .
C1 C2 H2A 120.2 . .
C4 C3 C2 117.1(6) . .
C4 C3 C6 120.7(6) . .
C2 C3 C6 122.2(6) . .
C3 C4 C5 119.0(6) . .
C3 C4 H4A 120.5 . .
C5 C4 H4A 120.5 . .
N1 C5 C4 123.6(6) . .
N1 C5 H5A 118.2 . .
C4 C5 H5A 118.2 . .
C10 C6 C7 120.0(6) . .
C10 C6 C3 121.5(6) . .
C7 C6 C3 118.5(6) . .
C8 C7 C6 117.5(7) . .
C8 C7 H7A 121.3 . .
C6 C7 H7A 121.3 . .
N2 C8 C7 123.8(8) . .
N2 C8 H8A 118.1 . .
C7 C8 H8A 118.1 . .
N2 C9 C10 123.3(7) . .
N2 C9 H9A 118.4 . .
C10 C9 H9A 118.4 . .
C6 C10 C9 118.3(7) . .
C6 C10 H10A 120.8 . .
C9 C10 H10A 120.8 . .
O1 C11 O2 121.3(7) . .
O1 C11 C12 118.3(8) . .
O2 C11 C12 120.3(8) . .
O1 C11 Cu1 49.2(4) . .
O2 C11 Cu1 72.1(4) . .
C12 C11 Cu1 167.5(7) . .
C21 C12 C13 124.0(9) . .
C21 C12 C11 114.7(7) . .
C13 C12 C11 109.6(7) . .
C21 C12 H12A 101.4 . .
C13 C12 H12A 101.4 . .
C11 C12 H12A 101.4 . .
C14 C13 C12 124.7(9) . .
C14 C13 H13A 106.2 . .
C12 C13 H13A 106.2 . .
C14 C13 H13B 106.2 . .
C12 C13 H13B 106.2 . .
H13A C13 H13B 106.4 . .
C13 C14 C15 124.2(10) . .
C13 C14 H14A 106.3 . .
C15 C14 H14A 106.3 . .
C13 C14 H14B 106.3 . .
C15 C14 H14B 106.3 . .
H14A C14 H14B 106.4 . .
C16 C15 C14 121.0(9) . .
C16 C15 H15A 107.1 . .
C14 C15 H15A 107.1 . .
C16 C15 H15B 107.1 . .
C14 C15 H15B 107.1 . .
H15A C15 H15B 106.8 . .
C15 C16 C17 123.4(10) . .
C15 C16 H16A 106.5 . .
C17 C16 H16A 106.5 . .
C15 C16 H16B 106.5 . .
C17 C16 H16B 106.5 . .
H16A C16 H16B 106.5 . .
C16 C17 C18 122.2(9) . .
C16 C17 H17A 106.8 . .
C18 C17 H17A 106.8 . .
C16 C17 H17B 106.8 . .
C18 C17 H17B 106.8 . .
H17A C17 H17B 106.6 . .
C17 C18 C19 121.2(10) . .
C17 C18 H18A 107.0 . .
C19 C18 H18A 107.0 . .
C17 C18 H18B 107.0 . .
C19 C18 H18B 107.0 . .
H18A C18 H18B 106.8 . .
C18 C19 C20 119.3(11) . .
C18 C19 H19A 107.5 . .
C20 C19 H19A 107.5 . .
C18 C19 H19B 107.5 . .
C20 C19 H19B 107.5 . .
H19A C19 H19B 107.0 . .
C19 C20 H20A 109.5 . .
C19 C20 H20B 109.5 . .
H20A C20 H20B 109.5 . .
C19 C20 H20C 109.5 . .
H20A C20 H20C 109.5 . .
H20B C20 H20C 109.5 . .
C12 C21 C22 124.3(9) . .
C12 C21 H21A 106.3 . .
C22 C21 H21A 106.3 . .
C12 C21 H21B 106.3 . .
C22 C21 H21B 106.3 . .
H21A C21 H21B 106.4 . .
C23 C22 C21 123.9(9) . .
C23 C22 H22A 106.4 . .
C21 C22 H22A 106.4 . .
C23 C22 H22B 106.4 . .
C21 C22 H22B 106.4 . .
H22A C22 H22B 106.4 . .
C22 C23 C24 121.5(11) . .
C22 C23 H23A 106.9 . .
C24 C23 H23A 106.9 . .
C22 C23 H23B 106.9 . .
C24 C23 H23B 106.9 . .
H23A C23 H23B 106.7 . .
C23 C24 C25 122.2(11) . .
C23 C24 H24A 106.8 . .
C25 C24 H24A 106.8 . .
C23 C24 H24B 106.8 . .
C25 C24 H24B 106.8 . .
H24A C24 H24B 106.6 . .
C26 C25 C24 121.7(14) . .
C26 C25 H25A 106.9 . .
C24 C25 H25A 106.9 . .
C26 C25 H25B 106.9 . .
C24 C25 H25B 106.9 . .
H25A C25 H25B 106.7 . .
C25 C26 H26A 109.5 . .
C25 C26 H26B 109.5 . .
H26A C26 H26B 109.5 . .
C25 C26 H26C 109.5 . .
H26A C26 H26C 109.5 . .
H26B C26 H26C 109.5 . .
O4 C27 O3 121.3(11) . .
O4 C27 C28 127.3(12) . .
O3 C27 C28 110.8(11) . .
C36 C28 C29 132.3(18) . .
C36 C28 C27 112.8(14) . .
C29 C28 C27 104.8(14) . .
C36 C28 H28A 100.5 . .
C29 C28 H28A 100.5 . .
C27 C28 H28A 100.5 . .
C28 C29 C30 140(2) . .
C28 C29 H29A 102.0 . .
C30 C29 H29A 102.0 . .
C28 C29 H29B 102.0 . .
C30 C29 H29B 102.0 . .
H29A C29 H29B 104.8 . .
C29 C30 C31 148(2) . .
C29 C30 H30A 99.7 . .
C31 C30 H30A 99.7 . .
C29 C30 H30B 99.7 . .
C31 C30 H30B 99.7 . .
H30A C30 H30B 104.1 . .
C32 C31 C30 152(3) . .
C32 C31 H31A 98.5 . .
C30 C31 H31A 98.5 . .
C32 C31 H31B 98.5 . .
C30 C31 H31B 98.5 . .
H31A C31 H31B 103.8 . .
C31 C32 C33 151(3) . .
C31 C32 H32A 98.9 . .
C33 C32 H32A 98.9 . .
C31 C32 H32B 98.9 . .
C33 C32 H32B 98.9 . .
H32A C32 H32B 103.9 . .
C34 C33 C32 150(3) . .
C34 C33 H33A 99.0 . .
C32 C33 H33A 99.0 . .
C34 C33 H33B 99.0 . .
C32 C33 H33B 99.0 . .
H33A C33 H33B 103.9 . .
C33 C34 C35 163(2) . .
C33 C34 H34A 95.1 . .
C35 C34 H34A 95.1 . .
C33 C34 H34B 95.1 . .
C35 C34 H34B 95.1 . .
H34A C34 H34B 103.2 . .
C34 C35 H35A 109.5 . .
C34 C35 H35B 109.5 . .
H35A C35 H35B 109.5 . .
C34 C35 H35C 109.5 . .
H35A C35 H35C 109.5 . .
H35B C35 H35C 109.5 . .
C28 C36 C37 132.3(18) . .
C28 C36 H36A 104.2 . .
C37 C36 H36A 104.2 . .
C28 C36 H36B 104.2 . .
C37 C36 H36B 104.2 . .
H36A C36 H36B 105.5 . .
C38 C37 C36 132(2) . .
C38 C37 H37A 104.2 . .
C36 C37 H37A 104.2 . .
C38 C37 H37B 104.2 . .
C36 C37 H37B 104.2 . .
H37A C37 H37B 105.5 . .
C37 C38 C39 139(2) . .
C37 C38 H38A 102.3 . .
C39 C38 H38A 102.3 . .
C37 C38 H38B 102.3 . .
C39 C38 H38B 102.3 . .
H38A C38 H38B 104.9 . .
C38 C39 C40 142(2) . .
C38 C39 H39A 101.4 . .
C40 C39 H39A 101.4 . .
C38 C39 H39B 101.4 . .
C40 C39 H39B 101.4 . .
H39A C39 H39B 104.6 . .
C39 C40 C41 135(3) . .
C39 C40 H40A 103.5 . .
C41 C40 H40A 103.5 . .
C39 C40 H40B 103.5 . .
C41 C40 H40B 103.5 . .
H40A C40 H40B 105.3 . .
C40 C41 H41A 109.5 . .
C40 C41 H41B 109.5 . .
H41A C41 H41B 109.5 . .
C40 C41 H41C 109.5 . .
H41A C41 H41C 109.5 . .
H41B C41 H41C 109.5 . .
C1 N1 C5 118.0(6) . .
C1 N1 Cu1 119.5(4) . .
C5 N1 Cu1 122.5(4) . .
C9 N2 C8 117.1(7) . .
C11 O1 Cu1 102.3(5) . .
C27 O3 H2B 109.5 . .
O1 Cu1 O1 180.0(3) 3_756 .
O1 Cu1 N1 90.68(19) 3_756 .
O1 Cu1 N1 89.31(19) . .
O1 Cu1 N1 89.31(19) 3_756 3_756
O1 Cu1 N1 90.69(19) . 3_756
N1 Cu1 N1 180.0 . 3_756
O1 Cu1 C11 28.5(2) 3_756 3_756
O1 Cu1 C11 151.5(2) . 3_756
N1 Cu1 C11 90.8(2) . 3_756
N1 Cu1 C11 89.2(2) 3_756 3_756
O1 Cu1 C11 151.5(2) 3_756 .
O1 Cu1 C11 28.5(2) . .
N1 Cu1 C11 89.2(2) . .
N1 Cu1 C11 90.8(2) 3_756 .
C11 Cu1 C11 180.0(4) 3_756 .

loop_
_geom_bond_atom_site_label_1
_geom_bond_atom_site_label_2
_geom_bond_distance
_geom_bond_site_symmetry_2
C1 N1 1.309(9) .
C1 C2 1.386(10) .
C1 H1A 0.9300 .
C2 C3 1.383(9) .
C2 H2A 0.9300 .
C3 C4 1.374(9) .
C3 C6 1.518(9) .
C4 C5 1.383(9) .
C4 H4A 0.9300 .
C5 N1 1.314(8) .
C5 H5A 0.9300 .
C6 C10 1.356(10) .
C6 C7 1.391(10) .
C7 C8 1.382(11) .
C7 H7A 0.9300 .
C8 N2 1.338(11) .
C8 H8A 0.9300 .
C9 N2 1.332(10) .
C9 C10 1.394(10) .
C9 H9A 0.9300 .
C10 H10A 0.9300 .
C11 O1 1.240(9) .
C11 O2 1.272(9) .
C11 C12 1.528(11) .
C11 Cu1 2.537(8) .
C12 C21 1.405(13) .
C12 C13 1.467(11) .
C12 H12A 0.9800 .
C13 C14 1.437(13) .
C13 H13A 0.9700 .
C13 H13B 0.9700 .
C14 C15 1.449(11) .
C14 H14A 0.9700 .
C14 H14B 0.9700 .
C15 C16 1.444(13) .
C15 H15A 0.9700 .
C15 H15B 0.9700 .
C16 C17 1.448(12) .
C16 H16A 0.9700 .
C16 H16B 0.9700 .
C17 C18 1.448(13) .
C17 H17A 0.9700 .
C17 H17B 0.9700 .
C18 C19 1.472(13) .
C18 H18A 0.9700 .
C18 H18B 0.9700 .
C19 C20 1.479(15) .
C19 H19A 0.9700 .
C19 H19B 0.9700 .
C20 H20A 0.9600 .
C20 H20B 0.9600 .
C20 H20C 0.9600 .
C21 C22 1.466(12) .
C21 H21A 0.9700 .
C21 H21B 0.9700 .
C22 C23 1.417(13) .
C22 H22A 0.9700 .
C22 H22B 0.9700 .
C23 C24 1.454(13) .
C23 H23A 0.9700 .
C23 H23B 0.9700 .
C24 C25 1.456(15) .
C24 H24A 0.9700 .
C24 H24B 0.9700 .
C25 C26 1.431(16) .
C25 H25A 0.9700 .
C25 H25B 0.9700 .
C26 H26A 0.9600 .
C26 H26B 0.9600 .
C26 H26C 0.9600 .
C27 O4 1.231(14) .
C27 O3 1.327(14) .
C27 C28 1.604(17) .
C28 C36 1.301(18) .
C28 C29 1.33(2) .
C28 H28A 0.9800 .
C29 C30 1.36(2) .
C29 H29A 0.9700 .
C29 H29B 0.9700 .
C30 C31 1.37(3) .
C30 H30A 0.9700 .
C30 H30B 0.9700 .
C31 C32 1.32(3) .
C31 H31A 0.9700 .
C31 H31B 0.9700 .
C32 C33 1.40(3) .
C32 H32A 0.9700 .
C32 H32B 0.9700 .
C33 C34 1.36(3) .
C33 H33A 0.9700 .
C33 H33B 0.9700 .
C34 C35 1.75(3) .
C34 H34A 0.9700 .
C34 H34B 0.9700 .
C35 H35A 0.9600 .
C35 H35B 0.9600 .
C35 H35C 0.9600 .
C36 C37 1.38(2) .
C36 H36A 0.9700 .
C36 H36B 0.9700 .
C37 C38 1.31(2) .
C37 H37A 0.9700 .
C37 H37B 0.9700 .
C38 C39 1.36(2) .
C38 H38A 0.9700 .
C38 H38B 0.9700 .
C39 C40 1.40(3) .
C39 H39A 0.9700 .
C39 H39B 0.9700 .
C40 C41 1.42(3) .
C40 H40A 0.9700 .
C40 H40B 0.9700 .
C41 H41A 0.9600 .
C41 H41B 0.9600 .
C41 H41C 0.9600 .
N1 Cu1 2.012(5) .
O1 Cu1 1.966(5) .
O3 H2B 0.8200 .
Cu1 O1 1.965(5) 3_756
Cu1 N1 2.012(5) 3_756
Cu1 C11 2.537(8) 3_756

loop_
_geom_hbond_atom_site_label_D
_geom_hbond_atom_site_label_H
_geom_hbond_atom_site_label_A
_geom_hbond_distance_DH
_geom_hbond_distance_HA
_geom_hbond_distance_DA
_geom_hbond_angle_DHA
_geom_hbond_site_symmetry_A
C4 H4A O2 0.93 2.42 3.348(8) 172.1 3_766
C7 H7A O4 0.93 2.22 3.133(10) 167.1 .
C10 H10A O2 0.93 2.37 3.192(10) 147.3 3_766
O3 H2B N2 0.82 1.80 2.580(9) 159.4 1_545

loop_
_geom_torsion_atom_site_label_1
_geom_torsion_atom_site_label_2
_geom_torsion_atom_site_label_3
_geom_torsion_atom_site_label_4
_geom_torsion
_geom_torsion_site_symmetry_1
_geom_torsion_site_symmetry_2
_geom_torsion_site_symmetry_3
_geom_torsion_site_symmetry_4
N1 C1 C2 C3 0.0(14) . . . .
C1 C2 C3 C4 -0.5(13) . . . .
C1 C2 C3 C6 -179.4(8) . . . .
C2 C3 C4 C5 0.6(11) . . . .
C6 C3 C4 C5 179.6(6) . . . .
C3 C4 C5 N1 -0.2(10) . . . .
C4 C3 C6 C10 22.1(12) . . . .
C2 C3 C6 C10 -159.0(9) . . . .
C4 C3 C6 C7 -156.5(9) . . . .
C2 C3 C6 C7 22.4(13) . . . .
C10 C6 C7 C8 0.0(16) . . . .
C3 C6 C7 C8 178.6(9) . . . .
C6 C7 C8 N2 1.7(18) . . . .
C7 C6 C10 C9 -0.3(15) . . . .
C3 C6 C10 C9 -178.9(9) . . . .
N2 C9 C10 C6 -1.0(17) . . . .
O1 C11 C12 C21 117.7(11) . . . .
O2 C11 C12 C21 -62.8(13) . . . .
Cu1 C11 C12 C21 123(2) . . . .
O1 C11 C12 C13 -97.4(10) . . . .
O2 C11 C12 C13 82.1(10) . . . .
Cu1 C11 C12 C13 -92(3) . . . .
C21 C12 C13 C14 -173.3(12) . . . .
C11 C12 C13 C14 45.8(16) . . . .
C12 C13 C14 C15 -178.3(11) . . . .
C13 C14 C15 C16 -178.7(12) . . . .
C14 C15 C16 C17 -177.5(11) . . . .
C15 C16 C17 C18 176.5(11) . . . .
C16 C17 C18 C19 179.2(11) . . . .
C17 C18 C19 C20 -178.3(12) . . . .
C13 C12 C21 C22 179.0(11) . . . .
C11 C12 C21 C22 -41.8(17) . . . .
C12 C21 C22 C23 -177.2(12) . . . .
C21 C22 C23 C24 -179.6(11) . . . .
C22 C23 C24 C25 -179.6(12) . . . .
C23 C24 C25 C26 177.1(12) . . . .
O4 C27 C28 C36 -109(2) . . . .
O3 C27 C28 C36 80.0(18) . . . .
O4 C27 C28 C29 101(2) . . . .
O3 C27 C28 C29 -70.0(19) . . . .
C36 C28 C29 C30 179(2) . . . .
C27 C28 C29 C30 -40(4) . . . .
C28 C29 C30 C31 -173(3) . . . .
C29 C30 C31 C32 175(4) . . . .
C30 C31 C32 C33 -175(4) . . . .
C31 C32 C33 C34 178(4) . . . .
C32 C33 C34 C35 -178(5) . . . .
C29 C28 C36 C37 -172(2) . . . .
C27 C28 C36 C37 49(3) . . . .
C28 C36 C37 C38 -179(2) . . . .
C36 C37 C38 C39 179(2) . . . .
C37 C38 C39 C40 173(3) . . . .
C38 C39 C40 C41 -174(3) . . . .
C2 C1 N1 C5 0.5(12) . . . .
C2 C1 N1 Cu1 179.3(7) . . . .
C4 C5 N1 C1 -0.4(10) . . . .
C4 C5 N1 Cu1 -179.1(5) . . . .
C10 C9 N2 C8 2.5(18) . . . .
C7 C8 N2 C9 -2.9(19) . . . .
O2 C11 O1 Cu1 -1.1(7) . . . .
C12 C11 O1 Cu1 178.4(5) . . . .
